data_7130820
loop_
_publ_author_name
'Nakashima, Yusei'
'Ishimaru, Shinya'
'Nishikata, Takashi'

_publ_section_title
;
 Trans-selective cyclizations of alpha-bromocarboxamides and E/Z-mixed
 internal olefins catalyzed by a Fe salt
;
_journal_name_full 'Chemical Communications'
_journal_paper_doi 10.1039/D2CC04796A
_journal_year 2022
_chemical_formula_moiety 'C23 H30 N2 O3'
_chemical_formula_sum 'C23 H30 N2 O3'
_chemical_formula_weight 382.50
_space_group_crystal_system monoclinic
_space_group_IT_number 14
_space_group_name_Hall '-P 2yn'
_space_group_name_H-M_alt 'P 1 21/n 1'
_atom_sites_solution_hydrogens geom
_atom_sites_solution_primary direct
_atom_sites_solution_secondary difmap
_audit_block_doi 10.5517/ccdc.csd.cc2cqcn4
_audit_update_record
;
2022-08-10 deposited with the CCDC.	2022-10-05 downloaded from the CCDC.
;
_cell_angle_alpha 90.0000
_cell_angle_beta 92.1419(13)
_cell_angle_gamma 90.0000
_cell_formula_units_Z 4
_cell_length_a 10.4876(4)
_cell_length_b 10.0201(3)
_cell_length_c 19.9689(6)
_cell_measurement_reflns_used 10457
_cell_measurement_temperature 203
_cell_measurement_theta_max 27.48
_cell_measurement_theta_min 3.02
_cell_volume 2097.00(12)
_computing_cell_refinement 'RAPID AUTO'
_computing_data_collection 'RAPID AUTO (Rigaku, ????)'
_computing_data_reduction 'RAPID AUTO'
_computing_molecular_graphics 'CrystalStructure 4.3'
_computing_publication_material 'CrystalStructure 4.3 (Rigaku, 2019)'
_computing_structure_refinement 'SHELXL Version 2018/3 (Sheldrick, 2008)'
_computing_structure_solution 'SIR2014 (Burla, et al., 2014)'
_diffrn_ambient_temperature 203
_diffrn_detector_area_resol_mean 10.000
_diffrn_measured_fraction_theta_full 0.998
_diffrn_measured_fraction_theta_max 0.998
_diffrn_measurement_device_type 'Rigaku R-AXIS RAPID'
_diffrn_measurement_method \w
_diffrn_radiation_type 'Mo K\a'
_diffrn_radiation_wavelength 0.71075
_diffrn_reflns_av_R_equivalents 0.0464
_diffrn_reflns_av_unetI/netI 0.0355
_diffrn_reflns_Laue_measured_fraction_full 0.998
_diffrn_reflns_Laue_measured_fraction_max 0.998
_diffrn_reflns_limit_h_max 13
_diffrn_reflns_limit_h_min -13
_diffrn_reflns_limit_k_max 13
_diffrn_reflns_limit_k_min -11
_diffrn_reflns_limit_l_max 25
_diffrn_reflns_limit_l_min -25
_diffrn_reflns_number 20298
_diffrn_reflns_point_group_measured_fraction_full 0.998
_diffrn_reflns_point_group_measured_fraction_max 0.998
_diffrn_reflns_theta_full 25.242
_diffrn_reflns_theta_max 27.484
_diffrn_reflns_theta_min 3.017
_diffrn_standards_number 0
_exptl_absorpt_coefficient_mu 0.080
_exptl_absorpt_correction_T_max 0.984
_exptl_absorpt_correction_T_min 0.671
_exptl_absorpt_correction_type multi-scan
_exptl_absorpt_process_details 'ABSCOR (Rigaku, 1995)'
_exptl_crystal_colour colorless
_exptl_crystal_density_diffrn 1.211
_exptl_crystal_density_method 'not measured'
_exptl_crystal_description block
_exptl_crystal_F_000 824.00
_exptl_crystal_size_max 0.400
_exptl_crystal_size_mid 0.400
_exptl_crystal_size_min 0.200
_refine_diff_density_max 0.21
_refine_diff_density_min -0.16
_refine_ls_extinction_coef 0.0128(12)
_refine_ls_extinction_method SHELXL
_refine_ls_goodness_of_fit_ref 1.053
_refine_ls_hydrogen_treatment constr
_refine_ls_number_parameters 261
_refine_ls_number_reflns 4790
_refine_ls_number_restraints 0
_refine_ls_R_factor_all 0.0632
_refine_ls_R_factor_gt 0.0467
_refine_ls_shift/su_max 0.000
_refine_ls_structure_factor_coef Fsqd
_refine_ls_weighting_details 'w = 1/[\s^2^(Fo^2^)+(0.0442P)^2^+0.5184P] where P=(Fo^2^+2Fc^2^)/3'
_refine_ls_weighting_scheme calc
_refine_ls_wR_factor_gt 0.1057
_refine_ls_wR_factor_ref 0.1139
_reflns_Friedel_coverage 0.000
_reflns_number_gt 3772
_reflns_number_total 4790
_reflns_threshold_expression F^2^>2.0\s(F^2^)
_cod_data_source_file d2cc04796a2.cif
_cod_data_source_block 20220810
_cod_database_code 7130820

loop_
_space_group_symop_id
_space_group_symop_operation_xyz
1 +X,+Y,+Z
2 1/2-X,1/2+Y,1/2-Z
3 -X,-Y,-Z
4 -1/2+X,-1/2-Y,-1/2+Z

loop_
_atom_site_label
_atom_site_type_symbol
_atom_site_fract_x
_atom_site_fract_y
_atom_site_fract_z
_atom_site_U_iso_or_equiv
_atom_site_adp_type
_atom_site_occupancy
_atom_site_site_symmetry_order
_atom_site_calc_flag
_atom_site_refinement_flags_posn
_atom_site_refinement_flags_adp
_atom_site_refinement_flags_occupancy
_atom_site_disorder_assembly
_atom_site_disorder_group
O1 O 0.36846(10) -0.20631(10) 0.72647(5) 0.0437(3) Uani 1 1 d . . . . .
O2 O 0.08283(9) -0.28513(10) 0.53212(5) 0.0410(3) Uani 1 1 d . . . . .
O3 O -0.11085(9) 0.10898(11) 0.62571(6) 0.0487(3) Uani 1 1 d . . . . .
N1 N 0.32162(10) -0.00043(11) 0.68072(5) 0.0317(3) Uani 1 1 d . . . . .
N2 N 0.36307(15) 0.42370(14) 0.43737(6) 0.0516(4) Uani 1 1 d . . . . .
C1 C -0.03236(15) -0.31761(17) 0.49580(8) 0.0450(4) Uani 1 1 d . . . . .
H1A H -0.057724 -0.243258 0.467191 0.054 Uiso 1 1 calc R U . . .
H1B H -0.098953 -0.335683 0.526989 0.054 Uiso 1 1 calc R U . . .
H1C H -0.018906 -0.396035 0.468475 0.054 Uiso 1 1 calc R U . . .
C2 C -0.22610(13) 0.08643(17) 0.58839(8) 0.0449(4) Uani 1 1 d . . . . .
H2A H -0.261686 0.001113 0.601026 0.054 Uiso 1 1 calc R U . . .
H2B H -0.209341 0.085745 0.540946 0.054 Uiso 1 1 calc R U . . .
H2C H -0.286314 0.156972 0.597598 0.054 Uiso 1 1 calc R U . . .
C3 C -0.02388(13) -0.09163(14) 0.57703(7) 0.0336(3) Uani 1 1 d . . . . .
H3 H -0.100817 -0.111223 0.553412 0.040 Uiso 1 1 calc R U . . .
C4 C 0.08183(13) -0.17371(14) 0.57206(6) 0.0318(3) Uani 1 1 d . . . . .
C5 C 0.19563(13) -0.14581(14) 0.60646(6) 0.0329(3) Uani 1 1 d . . . . .
H5 H 0.266523 -0.202281 0.602515 0.039 Uiso 1 1 calc R U . . .
C6 C 0.20361(12) -0.03337(14) 0.64684(6) 0.0309(3) Uani 1 1 d . . . . .
C7 C 0.09979(13) 0.05049(14) 0.65318(7) 0.0340(3) Uani 1 1 d . . . . .
H7 H 0.105610 0.126313 0.680839 0.041 Uiso 1 1 calc R U . . .
C8 C -0.01296(13) 0.02035(14) 0.61788(7) 0.0349(3) Uani 1 1 d . . . . .
C9 C 0.39078(13) -0.08754(15) 0.72011(6) 0.0335(3) Uani 1 1 d . . . . .
C10 C 0.49723(13) -0.00973(14) 0.75686(7) 0.0342(3) Uani 1 1 d . . . . .
C11 C 0.62117(15) -0.08910(18) 0.75974(9) 0.0496(4) Uani 1 1 d . . . . .
H11A H 0.645912 -0.109649 0.714564 0.060 Uiso 1 1 calc R U . . .
H11B H 0.608829 -0.171434 0.784209 0.060 Uiso 1 1 calc R U . . .
H11C H 0.687706 -0.036766 0.782270 0.060 Uiso 1 1 calc R U . . .
C12 C 0.45369(16) 0.01655(18) 0.82811(7) 0.0480(4) Uani 1 1 d . . . . .
H12A H 0.434985 -0.067665 0.849601 0.058 Uiso 1 1 calc R U . . .
H12B H 0.377594 0.071645 0.826149 0.058 Uiso 1 1 calc R U . . .
H12C H 0.520942 0.062277 0.853663 0.058 Uiso 1 1 calc R U . . .
C13 C 0.50471(12) 0.11782(14) 0.71479(6) 0.0335(3) Uani 1 1 d . . . . .
H13 H 0.559270 0.097771 0.676660 0.040 Uiso 1 1 calc R U . . .
C14 C 0.55972(16) 0.24092(17) 0.74949(8) 0.0483(4) Uani 1 1 d . . . . .
H14A H 0.645583 0.221929 0.766600 0.058 Uiso 1 1 calc R U . . .
H14B H 0.506724 0.265457 0.786325 0.058 Uiso 1 1 calc R U . . .
H14C H 0.561992 0.314034 0.717720 0.058 Uiso 1 1 calc R U . . .
C15 C 0.36835(12) 0.13826(13) 0.68591(6) 0.0310(3) Uani 1 1 d . . . . .
H15 H 0.317734 0.187898 0.718559 0.037 Uiso 1 1 calc R U . . .
C16 C 0.36363(12) 0.21079(14) 0.61970(7) 0.0312(3) Uani 1 1 d . . . . .
C17 C 0.39872(13) 0.15003(14) 0.56049(7) 0.0358(3) Uani 1 1 d . . . . .
H17 H 0.422754 0.059647 0.561206 0.043 Uiso 1 1 calc R U . . .
C18 C 0.39910(14) 0.21936(14) 0.50062(7) 0.0369(3) Uani 1 1 d . . . . .
H18 H 0.423271 0.175316 0.461514 0.044 Uiso 1 1 calc R U . . .
C19 C 0.36396(13) 0.35450(14) 0.49730(7) 0.0350(3) Uani 1 1 d . . . . .
C20 C 0.32882(13) 0.41511(15) 0.55681(7) 0.0378(3) Uani 1 1 d . . . . .
H20 H 0.304647 0.505445 0.556547 0.045 Uiso 1 1 calc R U . . .
C21 C 0.32915(13) 0.34380(14) 0.61617(7) 0.0356(3) Uani 1 1 d . . . . .
H21 H 0.305089 0.387323 0.655442 0.043 Uiso 1 1 calc R U . . .
C22 C 0.4061(2) 0.36236(19) 0.37781(8) 0.0584(5) Uani 1 1 d . . . . .
H22A H 0.349103 0.289867 0.364862 0.070 Uiso 1 1 calc R U . . .
H22B H 0.491646 0.327631 0.386003 0.070 Uiso 1 1 calc R U . . .
H22C H 0.406979 0.427900 0.342077 0.070 Uiso 1 1 calc R U . . .
C23 C 0.32413(16) 0.56180(16) 0.43444(8) 0.0460(4) Uani 1 1 d . . . . .
H23A H 0.378780 0.614131 0.464618 0.055 Uiso 1 1 calc R U . . .
H23B H 0.236368 0.569315 0.447676 0.055 Uiso 1 1 calc R U . . .
H23C H 0.331068 0.594754 0.389045 0.055 Uiso 1 1 calc R U . . .

loop_
_atom_site_aniso_label
_atom_site_aniso_U_11
_atom_site_aniso_U_22
_atom_site_aniso_U_33
_atom_site_aniso_U_23
_atom_site_aniso_U_13
_atom_site_aniso_U_12
O1 0.0483(6) 0.0356(6) 0.0466(6) 0.0085(5) -0.0083(5) -0.0046(5)
O2 0.0391(5) 0.0436(6) 0.0400(5) -0.0133(4) -0.0031(4) -0.0012(4)
O3 0.0341(5) 0.0430(7) 0.0683(7) -0.0105(5) -0.0067(5) 0.0081(5)
N1 0.0290(6) 0.0315(6) 0.0344(6) 0.0011(5) -0.0035(5) -0.0027(5)
N2 0.0731(10) 0.0406(8) 0.0418(7) 0.0074(6) 0.0093(7) 0.0082(7)
C1 0.0495(9) 0.0442(9) 0.0404(8) -0.0074(7) -0.0109(7) -0.0050(7)
C2 0.0283(7) 0.0504(10) 0.0560(9) 0.0071(7) 0.0009(7) 0.0033(6)
C3 0.0285(6) 0.0386(8) 0.0334(7) 0.0016(6) -0.0033(5) -0.0031(6)
C4 0.0351(7) 0.0332(8) 0.0270(6) -0.0010(5) 0.0016(5) -0.0037(6)
C5 0.0304(7) 0.0345(8) 0.0338(7) -0.0004(6) 0.0014(5) 0.0013(6)
C6 0.0297(6) 0.0328(7) 0.0301(7) 0.0028(5) -0.0005(5) -0.0047(5)
C7 0.0337(7) 0.0294(7) 0.0388(7) -0.0028(6) -0.0017(6) -0.0016(6)
C8 0.0314(7) 0.0332(8) 0.0400(8) 0.0022(6) 0.0010(6) 0.0016(6)
C9 0.0328(7) 0.0377(8) 0.0299(7) 0.0012(5) 0.0011(5) -0.0004(6)
C10 0.0318(7) 0.0407(8) 0.0300(7) 0.0004(6) -0.0018(5) -0.0025(6)
C11 0.0383(8) 0.0538(11) 0.0559(10) 0.0026(8) -0.0100(7) 0.0026(7)
C12 0.0537(9) 0.0602(11) 0.0300(7) 0.0011(7) 0.0002(7) -0.0132(8)
C13 0.0289(7) 0.0406(8) 0.0311(7) -0.0005(6) 0.0016(5) -0.0037(6)
C14 0.0451(9) 0.0489(10) 0.0501(9) 0.0009(7) -0.0075(7) -0.0154(7)
C15 0.0292(6) 0.0308(7) 0.0330(7) -0.0027(5) 0.0023(5) -0.0036(5)
C16 0.0263(6) 0.0310(7) 0.0363(7) -0.0013(5) -0.0009(5) -0.0022(5)
C17 0.0399(7) 0.0274(7) 0.0401(8) -0.0022(6) 0.0002(6) 0.0016(6)
C18 0.0412(8) 0.0351(8) 0.0345(7) -0.0042(6) 0.0013(6) -0.0003(6)
C19 0.0324(7) 0.0347(8) 0.0379(7) 0.0018(6) -0.0010(6) -0.0015(6)
C20 0.0373(7) 0.0290(8) 0.0471(8) -0.0001(6) 0.0028(6) 0.0024(6)
C21 0.0337(7) 0.0342(8) 0.0391(8) -0.0041(6) 0.0030(6) 0.0012(6)
C22 0.0820(13) 0.0555(11) 0.0378(9) 0.0036(7) 0.0030(9) 0.0040(10)
C23 0.0481(9) 0.0413(9) 0.0482(9) 0.0105(7) -0.0030(7) 0.0019(7)

loop_
_atom_type_symbol
_atom_type_description
_atom_type_scat_dispersion_real
_atom_type_scat_dispersion_imag
_atom_type_scat_source
C C 0.0033 0.0016
;
International Tables for Crystallography
(Vol. C, Tables 4.2.6.8 and 6.1.1.4)
;
H H 0.0000 0.0000
;
International Tables for Crystallography
(Vol. C, Table 6.1.1.4)
;
N N 0.0061 0.0033
;
International Tables for Crystallography
(Vol. C, Tables 4.2.6.8 and 6.1.1.4)
;
O O 0.0106 0.0060
;
International Tables for Crystallography
(Vol. C, Tables 4.2.6.8 and 6.1.1.4)
;

loop_
_geom_angle_atom_site_label_1
_geom_angle_atom_site_label_2
_geom_angle_atom_site_label_3
_geom_angle
_geom_angle_site_symmetry_1
_geom_angle_site_symmetry_3
_geom_angle_publ_flag
C4 O2 C1 117.22(11) . . ?
C8 O3 C2 117.74(12) . . ?
C9 N1 C6 123.92(11) . . ?
C9 N1 C15 113.18(11) . . ?
C6 N1 C15 122.08(11) . . ?
C19 N2 C22 120.88(14) . . ?
C19 N2 C23 120.57(13) . . ?
C22 N2 C23 118.49(13) . . ?
O2 C1 H1A 109.5 . . ?
O2 C1 H1B 109.5 . . ?
H1A C1 H1B 109.5 . . ?
O2 C1 H1C 109.5 . . ?
H1A C1 H1C 109.5 . . ?
H1B C1 H1C 109.5 . . ?
O3 C2 H2A 109.5 . . ?
O3 C2 H2B 109.5 . . ?
H2A C2 H2B 109.5 . . ?
O3 C2 H2C 109.5 . . ?
H2A C2 H2C 109.5 . . ?
H2B C2 H2C 109.5 . . ?
C4 C3 C8 118.19(13) . . ?
C4 C3 H3 120.9 . . ?
C8 C3 H3 120.9 . . ?
O2 C4 C5 115.33(12) . . ?
O2 C4 C3 123.20(12) . . ?
C5 C4 C3 121.45(13) . . ?
C4 C5 C6 119.04(13) . . ?
C4 C5 H5 120.5 . . ?
C6 C5 H5 120.5 . . ?
C7 C6 C5 121.04(12) . . ?
C7 C6 N1 119.17(12) . . ?
C5 C6 N1 119.75(12) . . ?
C6 C7 C8 118.67(13) . . ?
C6 C7 H7 120.7 . . ?
C8 C7 H7 120.7 . . ?
O3 C8 C7 115.40(12) . . ?
O3 C8 C3 122.99(13) . . ?
C7 C8 C3 121.61(13) . . ?
O1 C9 N1 125.70(13) . . ?
O1 C9 C10 125.99(13) . . ?
N1 C9 C10 108.27(12) . . ?
C11 C10 C9 111.05(12) . . ?
C11 C10 C13 113.26(12) . . ?
C9 C10 C13 102.35(10) . . ?
C11 C10 C12 109.75(13) . . ?
C9 C10 C12 107.21(11) . . ?
C13 C10 C12 112.86(12) . . ?
C10 C11 H11A 109.5 . . ?
C10 C11 H11B 109.5 . . ?
H11A C11 H11B 109.5 . . ?
C10 C11 H11C 109.5 . . ?
H11A C11 H11C 109.5 . . ?
H11B C11 H11C 109.5 . . ?
C10 C12 H12A 109.5 . . ?
C10 C12 H12B 109.5 . . ?
H12A C12 H12B 109.5 . . ?
C10 C12 H12C 109.5 . . ?
H12A C12 H12C 109.5 . . ?
H12B C12 H12C 109.5 . . ?
C14 C13 C10 116.97(12) . . ?
C14 C13 C15 113.31(12) . . ?
C10 C13 C15 104.54(10) . . ?
C14 C13 H13 107.2 . . ?
C10 C13 H13 107.2 . . ?
C15 C13 H13 107.2 . . ?
C13 C14 H14A 109.5 . . ?
C13 C14 H14B 109.5 . . ?
H14A C14 H14B 109.5 . . ?
C13 C14 H14C 109.5 . . ?
H14A C14 H14C 109.5 . . ?
H14B C14 H14C 109.5 . . ?
N1 C15 C16 113.09(11) . . ?
N1 C15 C13 101.71(11) . . ?
C16 C15 C13 113.15(10) . . ?
N1 C15 H15 109.5 . . ?
C16 C15 H15 109.5 . . ?
C13 C15 H15 109.5 . . ?
C21 C16 C17 117.11(13) . . ?
C21 C16 C15 120.62(12) . . ?
C17 C16 C15 122.21(12) . . ?
C18 C17 C16 121.61(13) . . ?
C18 C17 H17 119.2 . . ?
C16 C17 H17 119.2 . . ?
C17 C18 C19 121.06(13) . . ?
C17 C18 H18 119.5 . . ?
C19 C18 H18 119.5 . . ?
N2 C19 C20 121.67(13) . . ?
N2 C19 C18 121.17(13) . . ?
C20 C19 C18 117.16(13) . . ?
C21 C20 C19 120.81(13) . . ?
C21 C20 H20 119.6 . . ?
C19 C20 H20 119.6 . . ?
C16 C21 C20 122.26(13) . . ?
C16 C21 H21 118.9 . . ?
C20 C21 H21 118.9 . . ?
N2 C22 H22A 109.5 . . ?
N2 C22 H22B 109.5 . . ?
H22A C22 H22B 109.5 . . ?
N2 C22 H22C 109.5 . . ?
H22A C22 H22C 109.5 . . ?
H22B C22 H22C 109.5 . . ?
N2 C23 H23A 109.5 . . ?
N2 C23 H23B 109.5 . . ?
H23A C23 H23B 109.5 . . ?
N2 C23 H23C 109.5 . . ?
H23A C23 H23C 109.5 . . ?
H23B C23 H23C 109.5 . . ?

loop_
_geom_bond_atom_site_label_1
_geom_bond_atom_site_label_2
_geom_bond_distance
_geom_bond_site_symmetry_2
_geom_bond_publ_flag
O1 C9 1.2204(17) . ?
O2 C4 1.3724(16) . ?
O2 C1 1.4233(17) . ?
O3 C8 1.3708(17) . ?
O3 C2 1.4142(17) . ?
N1 C9 1.3654(17) . ?
N1 C6 1.4267(16) . ?
N1 C15 1.4759(17) . ?
N2 C19 1.3828(18) . ?
N2 C22 1.427(2) . ?
N2 C23 1.443(2) . ?
C1 H1A 0.9700 . ?
C1 H1B 0.9700 . ?
C1 H1C 0.9700 . ?
C2 H2A 0.9700 . ?
C2 H2B 0.9700 . ?
C2 H2C 0.9700 . ?
C3 C4 1.3870(19) . ?
C3 C8 1.389(2) . ?
C3 H3 0.9400 . ?
C4 C5 1.3832(19) . ?
C5 C6 1.3863(19) . ?
C5 H5 0.9400 . ?
C6 C7 1.3849(19) . ?
C7 C8 1.3870(19) . ?
C7 H7 0.9400 . ?
C9 C10 1.5269(19) . ?
C10 C11 1.523(2) . ?
C10 C13 1.5330(19) . ?
C10 C12 1.5332(19) . ?
C11 H11A 0.9700 . ?
C11 H11B 0.9700 . ?
C11 H11C 0.9700 . ?
C12 H12A 0.9700 . ?
C12 H12B 0.9700 . ?
C12 H12C 0.9700 . ?
C13 C14 1.518(2) . ?
C13 C15 1.5355(18) . ?
C13 H13 0.9900 . ?
C14 H14A 0.9700 . ?
C14 H14B 0.9700 . ?
C14 H14C 0.9700 . ?
C15 C16 1.5080(18) . ?
C15 H15 0.9900 . ?
C16 C21 1.382(2) . ?
C16 C17 1.3916(18) . ?
C17 C18 1.3828(19) . ?
C17 H17 0.9400 . ?
C18 C19 1.404(2) . ?
C18 H18 0.9400 . ?
C19 C20 1.396(2) . ?
C20 C21 1.384(2) . ?
C20 H20 0.9400 . ?
C21 H21 0.9400 . ?
C22 H22A 0.9700 . ?
C22 H22B 0.9700 . ?
C22 H22C 0.9700 . ?
C23 H23A 0.9700 . ?
C23 H23B 0.9700 . ?
C23 H23C 0.9700 . ?

loop_
_geom_torsion_atom_site_label_1
_geom_torsion_atom_site_label_2
_geom_torsion_atom_site_label_3
_geom_torsion_atom_site_label_4
_geom_torsion
_geom_torsion_site_symmetry_1
_geom_torsion_site_symmetry_2
_geom_torsion_site_symmetry_3
_geom_torsion_site_symmetry_4
_geom_torsion_publ_flag
C1 O2 C4 C5 179.97(12) . . . . ?
C1 O2 C4 C3 -1.54(19) . . . . ?
C8 C3 C4 O2 -178.52(12) . . . . ?
C8 C3 C4 C5 -0.1(2) . . . . ?
O2 C4 C5 C6 178.65(11) . . . . ?
C3 C4 C5 C6 0.1(2) . . . . ?
C4 C5 C6 C7 0.1(2) . . . . ?
C4 C5 C6 N1 -177.68(11) . . . . ?
C9 N1 C6 C7 130.01(14) . . . . ?
C15 N1 C6 C7 -38.84(17) . . . . ?
C9 N1 C6 C5 -52.15(17) . . . . ?
C15 N1 C6 C5 139.01(13) . . . . ?
C5 C6 C7 C8 -0.4(2) . . . . ?
N1 C6 C7 C8 177.44(12) . . . . ?
C2 O3 C8 C7 177.10(12) . . . . ?
C2 O3 C8 C3 -2.2(2) . . . . ?
C6 C7 C8 O3 -178.93(12) . . . . ?
C6 C7 C8 C3 0.4(2) . . . . ?
C4 C3 C8 O3 179.12(13) . . . . ?
C4 C3 C8 C7 -0.1(2) . . . . ?
C6 N1 C9 O1 7.5(2) . . . . ?
C15 N1 C9 O1 177.19(13) . . . . ?
C6 N1 C9 C10 -170.28(11) . . . . ?
C15 N1 C9 C10 -0.55(14) . . . . ?
O1 C9 C10 C11 42.43(19) . . . . ?
N1 C9 C10 C11 -139.83(12) . . . . ?
O1 C9 C10 C13 163.59(13) . . . . ?
N1 C9 C10 C13 -18.67(13) . . . . ?
O1 C9 C10 C12 -77.46(18) . . . . ?
N1 C9 C10 C12 100.28(13) . . . . ?
C11 C10 C13 C14 -84.30(16) . . . . ?
C9 C10 C13 C14 156.08(12) . . . . ?
C12 C10 C13 C14 41.18(17) . . . . ?
C11 C10 C13 C15 149.49(12) . . . . ?
C9 C10 C13 C15 29.88(13) . . . . ?
C12 C10 C13 C15 -85.02(13) . . . . ?
C9 N1 C15 C16 141.12(11) . . . . ?
C6 N1 C15 C16 -48.94(15) . . . . ?
C9 N1 C15 C13 19.46(13) . . . . ?
C6 N1 C15 C13 -170.60(11) . . . . ?
C14 C13 C15 N1 -158.44(11) . . . . ?
C10 C13 C15 N1 -29.98(12) . . . . ?
C14 C13 C15 C16 79.94(14) . . . . ?
C10 C13 C15 C16 -151.60(11) . . . . ?
N1 C15 C16 C21 141.44(13) . . . . ?
C13 C15 C16 C21 -103.58(14) . . . . ?
N1 C15 C16 C17 -41.49(17) . . . . ?
C13 C15 C16 C17 73.49(16) . . . . ?
C21 C16 C17 C18 0.0(2) . . . . ?
C15 C16 C17 C18 -177.22(13) . . . . ?
C16 C17 C18 C19 0.0(2) . . . . ?
C22 N2 C19 C20 176.43(15) . . . . ?
C23 N2 C19 C20 -0.6(2) . . . . ?
C22 N2 C19 C18 -4.3(2) . . . . ?
C23 N2 C19 C18 178.67(14) . . . . ?
C17 C18 C19 N2 -179.37(14) . . . . ?
C17 C18 C19 C20 0.0(2) . . . . ?
N2 C19 C20 C21 179.37(14) . . . . ?
C18 C19 C20 C21 0.0(2) . . . . ?
C17 C16 C21 C20 0.1(2) . . . . ?
C15 C16 C21 C20 177.27(12) . . . . ?
C19 C20 C21 C16 -0.1(2) . . . . ?
